data_7024082
loop_
_publ_author_name
'Gaderbauer, Walter'
'Balatoni, Istvan'
'Wagner, Harald'
'Baumgartner, Judith'
'Marschner, Christoph'

_publ_section_title
;
 Synthesis and structural diversity of oligosilanylzinc compounds.
;
_journal_issue 6
_journal_name_full 'Dalton transactions (Cambridge, England : 2003)'
_journal_page_first 1598
_journal_page_last 1603
_journal_paper_doi 10.1039/b910463a
_journal_volume 39
_journal_year 2010
_chemical_formula_sum 'C30 H90 Si14 Zn'
_chemical_formula_weight 909.65
_chemical_name_systematic
;
?
;
_space_group_IT_number 14
_symmetry_cell_setting monoclinic
_symmetry_space_group_name_Hall '-P 2ybc'
_symmetry_space_group_name_H-M 'P 1 21/c 1'
_atom_sites_solution_hydrogens geom
_atom_sites_solution_primary direct
_atom_sites_solution_secondary difmap
_audit_creation_method SHELXL-97
_cell_angle_alpha 90.00
_cell_angle_beta 91.62(3)
_cell_angle_gamma 90.00
_cell_formula_units_Z 8
_cell_length_a 38.527(8)
_cell_length_b 15.157(3)
_cell_length_c 19.744(4)
_cell_measurement_temperature 100(2)
_cell_volume 11525(4)
_computing_cell_refinement 'Bruker XSCANS'
_computing_data_collection 'Bruker XSCANS'
_computing_data_reduction 'Bruker SHELXTL'
_computing_molecular_graphics 'Bruker SHELXTL'
_computing_publication_material 'Bruker SHELXTL'
_computing_structure_refinement 'SHELXL-97 (Sheldrick, 1997)'
_computing_structure_solution 'SHELXS-97 (Sheldrick, 1990)'
_diffrn_ambient_temperature 100(2)
_diffrn_measured_fraction_theta_full 0.999
_diffrn_measured_fraction_theta_max 0.999
_diffrn_measurement_device_type 'Bruker SMART APEX'
_diffrn_measurement_method '\w scans'
_diffrn_radiation_monochromator graphite
_diffrn_radiation_source 'fine-focus sealed tube'
_diffrn_radiation_type MoK\a
_diffrn_radiation_wavelength 0.71073
_diffrn_reflns_av_R_equivalents 0.0625
_diffrn_reflns_av_sigmaI/netI 0.0556
_diffrn_reflns_limit_h_max 44
_diffrn_reflns_limit_h_min -44
_diffrn_reflns_limit_k_max 17
_diffrn_reflns_limit_k_min -17
_diffrn_reflns_limit_l_max 23
_diffrn_reflns_limit_l_min -23
_diffrn_reflns_number 77997
_diffrn_reflns_theta_full 24.50
_diffrn_reflns_theta_max 24.50
_diffrn_reflns_theta_min 1.44
_exptl_absorpt_coefficient_mu 0.736
_exptl_absorpt_correction_T_max 0.8549
_exptl_absorpt_correction_T_min 0.7673
_exptl_absorpt_correction_type multi-scan
_exptl_absorpt_process_details SADABS
_exptl_crystal_colour colorless
_exptl_crystal_density_diffrn 1.049
_exptl_crystal_density_method 'not measured'
_exptl_crystal_description blocks
_exptl_crystal_F_000 3968
_exptl_crystal_size_max 0.38
_exptl_crystal_size_mid 0.28
_exptl_crystal_size_min 0.22
_refine_diff_density_max 0.711
_refine_diff_density_min -0.411
_refine_diff_density_rms 0.102
_refine_ls_extinction_method none
_refine_ls_goodness_of_fit_ref 1.286
_refine_ls_hydrogen_treatment constr
_refine_ls_matrix_type full
_refine_ls_number_parameters 871
_refine_ls_number_reflns 19158
_refine_ls_number_restraints 0
_refine_ls_restrained_S_all 1.286
_refine_ls_R_factor_all 0.0888
_refine_ls_R_factor_gt 0.0752
_refine_ls_shift/su_max 0.001
_refine_ls_shift/su_mean 0.000
_refine_ls_structure_factor_coef Fsqd
_refine_ls_weighting_details 'calc w=1/[\s^2^(Fo^2^)+(0.0483P)^2^+23.4198P] where P=(Fo^2^+2Fc^2^)/3'
_refine_ls_weighting_scheme calc
_refine_ls_wR_factor_gt 0.1440
_refine_ls_wR_factor_ref 0.1495
_reflns_number_gt 16910
_reflns_number_total 19158
_reflns_threshold_expression >2sigma(I)
_cod_data_source_file b910463a.txt
_cod_data_source_block 346j
_cod_depositor_comments
;
The following automatic conversions were performed:

'_symmetry_cell_setting' value 'Monoclinic' changed to 'monoclinic'
according to /home/saulius/struct/CIF-dictionaries/cif_core.dic
dictionary named 'cif_core.dic' version 2.4.2 from 2011-04-26.

Automatic conversion script
Id: cif_fix_values 1891 2012-01-12 08:04:46Z andrius 
;
_cod_original_sg_symbol_H-M P2(1)/c
_cod_database_code 7024082

loop_
_symmetry_equiv_pos_as_xyz
'x, y, z'
'-x, y+1/2, -z+1/2'
'-x, -y, -z'
'x, -y-1/2, z-1/2'

loop_
_atom_site_label
_atom_site_type_symbol
_atom_site_fract_x
_atom_site_fract_y
_atom_site_fract_z
_atom_site_U_iso_or_equiv
_atom_site_adp_type
_atom_site_occupancy
_atom_site_symmetry_multiplicity
_atom_site_calc_flag
_atom_site_refinement_flags
Zn1 Zn 0.364940(14) 0.95614(4) 0.14309(3) 0.01270(14) Uani 1 1 d .
Zn2 Zn 0.128246(14) 0.39664(4) 0.37511(3) 0.01217(13) Uani 1 1 d .
Si1 Si 0.38042(3) 0.82657(9) 0.08029(7) 0.0137(3) Uani 1 1 d .
Si2 Si 0.33645(4) 0.72262(10) 0.10334(8) 0.0211(3) Uani 1 1 d .
Si3 Si 0.36637(4) 0.87481(9) -0.03135(7) 0.0197(3) Uani 1 1 d .
Si4 Si 0.43784(3) 0.77139(9) 0.09969(7) 0.0143(3) Uani 1 1 d .
Si5 Si 0.44440(4) 0.68174(9) 0.19700(7) 0.0200(3) Uani 1 1 d .
Si6 Si 0.46047(4) 0.68354(10) 0.01251(7) 0.0214(3) Uani 1 1 d .
Si7 Si 0.47606(4) 0.89089(10) 0.11861(8) 0.0225(3) Uani 1 1 d .
Si8 Si 0.34297(3) 1.07396(9) 0.21112(7) 0.0127(3) Uani 1 1 d .
Si9 Si 0.37559(4) 1.04493(10) 0.31189(7) 0.0194(3) Uani 1 1 d .
Si10 Si 0.28684(4) 1.02302(9) 0.23758(7) 0.0181(3) Uani 1 1 d .
Si11 Si 0.34543(3) 1.22097(9) 0.16963(7) 0.0133(3) Uani 1 1 d .
Si12 Si 0.39537(4) 1.23777(10) 0.10502(7) 0.0190(3) Uani 1 1 d .
Si13 Si 0.29860(4) 1.25646(9) 0.09481(7) 0.0163(3) Uani 1 1 d .
Si14 Si 0.34635(4) 1.32875(10) 0.25625(7) 0.0230(3) Uani 1 1 d .
Si15 Si 0.12241(3) 0.23870(9) 0.37023(6) 0.0121(3) Uani 1 1 d .
Si16 Si 0.14349(3) 0.17418(9) 0.27027(7) 0.0140(3) Uani 1 1 d .
Si17 Si 0.16240(3) 0.19132(9) 0.45630(7) 0.0150(3) Uani 1 1 d .
Si18 Si 0.06388(3) 0.19502(9) 0.38474(6) 0.0124(3) Uani 1 1 d .
Si19 Si 0.04941(4) 0.04667(9) 0.35906(7) 0.0175(3) Uani 1 1 d .
Si20 Si 0.04892(4) 0.21472(9) 0.49889(7) 0.0160(3) Uani 1 1 d .
Si21 Si 0.02610(4) 0.29005(9) 0.32296(7) 0.0163(3) Uani 1 1 d .
Si22 Si 0.13896(3) 0.55164(9) 0.39158(7) 0.0145(3) Uani 1 1 d .
Si23 Si 0.17709(4) 0.55746(10) 0.48767(7) 0.0198(3) Uani 1 1 d .
Si24 Si 0.08929(4) 0.62968(9) 0.42653(7) 0.0190(3) Uani 1 1 d .
Si25 Si 0.16355(4) 0.61083(9) 0.29201(7) 0.0147(3) Uani 1 1 d .
Si26 Si 0.13305(4) 0.55308(10) 0.19674(7) 0.0205(3) Uani 1 1 d .
Si27 Si 0.22125(4) 0.56207(10) 0.27872(7) 0.0207(3) Uani 1 1 d .
Si28 Si 0.16441(4) 0.76578(9) 0.28052(7) 0.0206(3) Uani 1 1 d .
C1 C 0.33467(15) 0.6911(4) 0.1953(3) 0.0293(14) Uani 1 1 d .
H1A H 0.3133 0.6578 0.2029 0.044 Uiso 1 1 calc R
H1B H 0.3349 0.7445 0.2232 0.044 Uiso 1 1 calc R
H1C H 0.3548 0.6544 0.2076 0.044 Uiso 1 1 calc R
C2 C 0.34035(16) 0.6163(4) 0.0550(3) 0.0326(14) Uani 1 1 d .
H2A H 0.3621 0.5867 0.0687 0.049 Uiso 1 1 calc R
H2B H 0.3404 0.6289 0.0064 0.049 Uiso 1 1 calc R
H2C H 0.3206 0.5780 0.0649 0.049 Uiso 1 1 calc R
C3 C 0.29277(14) 0.7712(4) 0.0793(3) 0.0332(14) Uani 1 1 d .
H3A H 0.2744 0.7293 0.0905 0.050 Uiso 1 1 calc R
H3B H 0.2917 0.7833 0.0305 0.050 Uiso 1 1 calc R
H3C H 0.2895 0.8263 0.1043 0.050 Uiso 1 1 calc R
C4 C 0.35373(16) 0.7819(4) -0.0900(3) 0.0304(14) Uani 1 1 d .
H4A H 0.3474 0.8058 -0.1348 0.046 Uiso 1 1 calc R
H4B H 0.3338 0.7504 -0.0719 0.046 Uiso 1 1 calc R
H4C H 0.3733 0.7412 -0.0939 0.046 Uiso 1 1 calc R
C5 C 0.40123(16) 0.9399(4) -0.0727(3) 0.0321(14) Uani 1 1 d .
H5A H 0.3940 0.9536 -0.1195 0.048 Uiso 1 1 calc R
H5B H 0.4227 0.9053 -0.0727 0.048 Uiso 1 1 calc R
H5C H 0.4052 0.9950 -0.0477 0.048 Uiso 1 1 calc R
C6 C 0.32818(15) 0.9517(4) -0.0271(3) 0.0300(14) Uani 1 1 d .
H6A H 0.3345 1.0029 0.0010 0.045 Uiso 1 1 calc R
H6B H 0.3086 0.9207 -0.0071 0.045 Uiso 1 1 calc R
H6C H 0.3215 0.9714 -0.0729 0.045 Uiso 1 1 calc R
C7 C 0.42143(16) 0.7242(4) 0.2716(3) 0.0320(14) Uani 1 1 d .
H7A H 0.4205 0.6780 0.3062 0.048 Uiso 1 1 calc R
H7B H 0.3978 0.7414 0.2578 0.048 Uiso 1 1 calc R
H7C H 0.4339 0.7756 0.2901 0.048 Uiso 1 1 calc R
C8 C 0.49128(14) 0.6750(4) 0.2242(3) 0.0340(15) Uani 1 1 d .
H8A H 0.5004 0.7347 0.2316 0.051 Uiso 1 1 calc R
H8B H 0.5044 0.6457 0.1889 0.051 Uiso 1 1 calc R
H8C H 0.4935 0.6412 0.2665 0.051 Uiso 1 1 calc R
C9 C 0.42911(16) 0.5654(4) 0.1798(3) 0.0314(14) Uani 1 1 d .
H9A H 0.4300 0.5315 0.2221 0.047 Uiso 1 1 calc R
H9B H 0.4442 0.5376 0.1469 0.047 Uiso 1 1 calc R
H9C H 0.4052 0.5667 0.1616 0.047 Uiso 1 1 calc R
C10 C 0.50207(15) 0.6280(4) 0.0412(3) 0.0308(14) Uani 1 1 d .
H10A H 0.4974 0.5871 0.0783 0.046 Uiso 1 1 calc R
H10B H 0.5188 0.6727 0.0571 0.046 Uiso 1 1 calc R
H10C H 0.5117 0.5954 0.0033 0.046 Uiso 1 1 calc R
C11 C 0.42980(16) 0.5934(4) -0.0147(3) 0.0345(15) Uani 1 1 d .
H11A H 0.4076 0.6193 -0.0296 0.052 Uiso 1 1 calc R
H11B H 0.4261 0.5535 0.0234 0.052 Uiso 1 1 calc R
H11C H 0.4397 0.5604 -0.0522 0.052 Uiso 1 1 calc R
C12 C 0.47078(17) 0.7513(4) -0.0641(3) 0.0400(16) Uani 1 1 d .
H12A H 0.4832 0.7148 -0.0964 0.060 Uiso 1 1 calc R
H12B H 0.4854 0.8015 -0.0503 0.060 Uiso 1 1 calc R
H12C H 0.4492 0.7730 -0.0855 0.060 Uiso 1 1 calc R
C13 C 0.52238(14) 0.8609(4) 0.1025(3) 0.0340(15) Uani 1 1 d .
H13A H 0.5245 0.8427 0.0552 0.051 Uiso 1 1 calc R
H13B H 0.5296 0.8123 0.1325 0.051 Uiso 1 1 calc R
H13C H 0.5373 0.9122 0.1115 0.051 Uiso 1 1 calc R
C14 C 0.47380(18) 0.9302(4) 0.2086(3) 0.0468(18) Uani 1 1 d .
H14A H 0.4880 0.9834 0.2146 0.070 Uiso 1 1 calc R
H14B H 0.4825 0.8839 0.2393 0.070 Uiso 1 1 calc R
H14C H 0.4497 0.9438 0.2189 0.070 Uiso 1 1 calc R
C15 C 0.46411(15) 0.9862(4) 0.0624(3) 0.0355(15) Uani 1 1 d .
H15A H 0.4803 1.0351 0.0712 0.053 Uiso 1 1 calc R
H15B H 0.4404 1.0053 0.0716 0.053 Uiso 1 1 calc R
H15C H 0.4654 0.9681 0.0149 0.053 Uiso 1 1 calc R
C16 C 0.38335(16) 0.9229(4) 0.3102(3) 0.0331(14) Uani 1 1 d .
H16A H 0.3978 0.9059 0.3498 0.050 Uiso 1 1 calc R
H16B H 0.3953 0.9072 0.2687 0.050 Uiso 1 1 calc R
H16C H 0.3611 0.8919 0.3113 0.050 Uiso 1 1 calc R
C17 C 0.35395(19) 1.0718(5) 0.3920(3) 0.055(2) Uani 1 1 d .
H17A H 0.3317 1.0405 0.3935 0.082 Uiso 1 1 calc R
H17B H 0.3499 1.1355 0.3943 0.082 Uiso 1 1 calc R
H17C H 0.3688 1.0535 0.4306 0.082 Uiso 1 1 calc R
C18 C 0.41997(15) 1.0967(4) 0.3174(3) 0.0368(15) Uani 1 1 d .
H18A H 0.4178 1.1609 0.3129 0.055 Uiso 1 1 calc R
H18B H 0.4341 1.0737 0.2809 0.055 Uiso 1 1 calc R
H18C H 0.4311 1.0824 0.3613 0.055 Uiso 1 1 calc R
C19 C 0.28897(15) 0.9087(4) 0.2738(3) 0.0348(15) Uani 1 1 d .
H19A H 0.3017 0.9099 0.3175 0.052 Uiso 1 1 calc R
H19B H 0.3010 0.8697 0.2426 0.052 Uiso 1 1 calc R
H19C H 0.2654 0.8867 0.2803 0.052 Uiso 1 1 calc R
C20 C 0.25678(15) 1.0154(4) 0.1614(3) 0.0313(14) Uani 1 1 d .
H20A H 0.2352 0.9863 0.1740 0.047 Uiso 1 1 calc R
H20B H 0.2679 0.9810 0.1260 0.047 Uiso 1 1 calc R
H20C H 0.2516 1.0748 0.1444 0.047 Uiso 1 1 calc R
C21 C 0.26480(15) 1.0928(4) 0.3017(3) 0.0334(14) Uani 1 1 d .
H21A H 0.2422 1.0669 0.3117 0.050 Uiso 1 1 calc R
H21B H 0.2614 1.1525 0.2835 0.050 Uiso 1 1 calc R
H21C H 0.2792 1.0956 0.3433 0.050 Uiso 1 1 calc R
C22 C 0.38992(14) 1.1773(4) 0.0223(3) 0.0310(14) Uani 1 1 d .
H22A H 0.3708 1.2036 -0.0044 0.047 Uiso 1 1 calc R
H22B H 0.3848 1.1151 0.0312 0.047 Uiso 1 1 calc R
H22C H 0.4114 1.1816 -0.0029 0.047 Uiso 1 1 calc R
C23 C 0.43482(14) 1.1929(4) 0.1504(3) 0.0359(15) Uani 1 1 d .
H23A H 0.4548 1.1971 0.1210 0.054 Uiso 1 1 calc R
H23B H 0.4309 1.1310 0.1623 0.054 Uiso 1 1 calc R
H23C H 0.4394 1.2272 0.1918 0.054 Uiso 1 1 calc R
C24 C 0.40429(16) 1.3563(4) 0.0860(3) 0.0374(15) Uani 1 1 d .
H24A H 0.4092 1.3881 0.1285 0.056 Uiso 1 1 calc R
H24B H 0.3839 1.3825 0.0629 0.056 Uiso 1 1 calc R
H24C H 0.4244 1.3606 0.0568 0.056 Uiso 1 1 calc R
C25 C 0.30736(14) 1.3595(4) 0.0466(3) 0.0293(14) Uani 1 1 d .
H25A H 0.3274 1.3504 0.0180 0.044 Uiso 1 1 calc R
H25B H 0.3123 1.4079 0.0784 0.044 Uiso 1 1 calc R
H25C H 0.2870 1.3744 0.0180 0.044 Uiso 1 1 calc R
C26 C 0.25798(13) 1.2772(4) 0.1421(3) 0.0264(13) Uani 1 1 d .
H26A H 0.2387 1.2888 0.1098 0.040 Uiso 1 1 calc R
H26B H 0.2614 1.3284 0.1719 0.040 Uiso 1 1 calc R
H26C H 0.2526 1.2253 0.1694 0.040 Uiso 1 1 calc R
C27 C 0.29080(14) 1.1678(4) 0.0304(3) 0.0240(12) Uani 1 1 d .
H27A H 0.2879 1.1111 0.0534 0.036 Uiso 1 1 calc R
H27B H 0.3107 1.1644 0.0006 0.036 Uiso 1 1 calc R
H27C H 0.2697 1.1815 0.0034 0.036 Uiso 1 1 calc R
C28 C 0.33384(16) 1.4397(3) 0.2209(3) 0.0325(14) Uani 1 1 d .
H28A H 0.3343 1.4835 0.2575 0.049 Uiso 1 1 calc R
H28B H 0.3104 1.4366 0.2006 0.049 Uiso 1 1 calc R
H28C H 0.3503 1.4570 0.1863 0.049 Uiso 1 1 calc R
C29 C 0.31473(19) 1.3036(4) 0.3242(3) 0.0454(18) Uani 1 1 d .
H29A H 0.3153 1.3512 0.3578 0.068 Uiso 1 1 calc R
H29B H 0.3211 1.2478 0.3462 0.068 Uiso 1 1 calc R
H29C H 0.2913 1.2987 0.3039 0.068 Uiso 1 1 calc R
C30 C 0.39069(17) 1.3415(4) 0.2971(4) 0.0470(19) Uani 1 1 d .
H30A H 0.4077 1.3528 0.2621 0.070 Uiso 1 1 calc R
H30B H 0.3970 1.2873 0.3215 0.070 Uiso 1 1 calc R
H30C H 0.3906 1.3911 0.3289 0.070 Uiso 1 1 calc R
C31 C 0.11204(14) 0.1824(4) 0.1966(2) 0.0238(12) Uani 1 1 d .
H31A H 0.1091 0.2445 0.1838 0.036 Uiso 1 1 calc R
H31B H 0.0896 0.1578 0.2092 0.036 Uiso 1 1 calc R
H31C H 0.1210 0.1493 0.1582 0.036 Uiso 1 1 calc R
C32 C 0.15301(14) 0.0539(3) 0.2843(3) 0.0226(12) Uani 1 1 d .
H32A H 0.1323 0.0245 0.3010 0.034 Uiso 1 1 calc R
H32B H 0.1721 0.0477 0.3177 0.034 Uiso 1 1 calc R
H32C H 0.1596 0.0269 0.2414 0.034 Uiso 1 1 calc R
C33 C 0.18506(13) 0.2233(3) 0.2415(3) 0.0219(12) Uani 1 1 d .
H33A H 0.1957 0.1838 0.2087 0.033 Uiso 1 1 calc R
H33B H 0.2010 0.2314 0.2806 0.033 Uiso 1 1 calc R
H33C H 0.1803 0.2806 0.2201 0.033 Uiso 1 1 calc R
C34 C 0.16047(14) 0.0706(3) 0.4775(3) 0.0235(12) Uani 1 1 d .
H34A H 0.1764 0.0581 0.5158 0.035 Uiso 1 1 calc R
H34B H 0.1672 0.0359 0.4381 0.035 Uiso 1 1 calc R
H34C H 0.1368 0.0549 0.4895 0.035 Uiso 1 1 calc R
C35 C 0.20778(12) 0.2124(4) 0.4277(3) 0.0223(12) Uani 1 1 d .
H35A H 0.2242 0.2041 0.4659 0.033 Uiso 1 1 calc R
H35B H 0.2095 0.2731 0.4109 0.033 Uiso 1 1 calc R
H35C H 0.2133 0.1711 0.3913 0.033 Uiso 1 1 calc R
C36 C 0.15770(13) 0.2553(4) 0.5372(2) 0.0214(12) Uani 1 1 d .
H36A H 0.1345 0.2457 0.5547 0.032 Uiso 1 1 calc R
H36B H 0.1610 0.3183 0.5282 0.032 Uiso 1 1 calc R
H36C H 0.1752 0.2353 0.5707 0.032 Uiso 1 1 calc R
C37 C 0.00486(14) 0.0234(4) 0.3904(3) 0.0249(13) Uani 1 1 d .
H37A H -0.0017 -0.0373 0.3788 0.037 Uiso 1 1 calc R
H37B H -0.0118 0.0645 0.3691 0.037 Uiso 1 1 calc R
H37C H 0.0048 0.0308 0.4397 0.037 Uiso 1 1 calc R
C38 C 0.07875(14) -0.0359(3) 0.4022(3) 0.0245(12) Uani 1 1 d .
H38A H 0.0772 -0.0297 0.4514 0.037 Uiso 1 1 calc R
H38B H 0.1027 -0.0255 0.3890 0.037 Uiso 1 1 calc R
H38C H 0.0717 -0.0956 0.3887 0.037 Uiso 1 1 calc R
C39 C 0.04765(16) 0.0213(4) 0.2654(3) 0.0308(14) Uani 1 1 d .
H39A H 0.0376 -0.0374 0.2581 0.046 Uiso 1 1 calc R
H39B H 0.0712 0.0226 0.2479 0.046 Uiso 1 1 calc R
H39C H 0.0333 0.0654 0.2417 0.046 Uiso 1 1 calc R
C40 C 0.06852(13) 0.1258(3) 0.5535(2) 0.0201(12) Uani 1 1 d .
H40A H 0.0935 0.1218 0.5455 0.030 Uiso 1 1 calc R
H40B H 0.0574 0.0693 0.5423 0.030 Uiso 1 1 calc R
H40C H 0.0649 0.1398 0.6013 0.030 Uiso 1 1 calc R
C41 C 0.06363(15) 0.3253(3) 0.5311(3) 0.0270(13) Uani 1 1 d .
H41A H 0.0590 0.3300 0.5795 0.040 Uiso 1 1 calc R
H41B H 0.0510 0.3719 0.5063 0.040 Uiso 1 1 calc R
H41C H 0.0886 0.3319 0.5242 0.040 Uiso 1 1 calc R
C42 C 0.00089(13) 0.2114(4) 0.5115(3) 0.0268(13) Uani 1 1 d .
H42A H -0.0088 0.1577 0.4908 0.040 Uiso 1 1 calc R
H42B H -0.0100 0.2632 0.4901 0.040 Uiso 1 1 calc R
H42C H -0.0036 0.2115 0.5601 0.040 Uiso 1 1 calc R
C43 C 0.02590(16) 0.4014(4) 0.3637(3) 0.0333(14) Uani 1 1 d .
H43A H 0.0498 0.4230 0.3691 0.050 Uiso 1 1 calc R
H43B H 0.0154 0.3972 0.4082 0.050 Uiso 1 1 calc R
H43C H 0.0124 0.4425 0.3351 0.050 Uiso 1 1 calc R
C44 C 0.03764(17) 0.3066(4) 0.2329(3) 0.0381(16) Uani 1 1 d .
H44A H 0.0215 0.3489 0.2115 0.057 Uiso 1 1 calc R
H44B H 0.0361 0.2501 0.2088 0.057 Uiso 1 1 calc R
H44C H 0.0614 0.3294 0.2309 0.057 Uiso 1 1 calc R
C45 C -0.01976(15) 0.2490(4) 0.3212(3) 0.0360(15) Uani 1 1 d .
H45A H -0.0349 0.2929 0.2991 0.054 Uiso 1 1 calc R
H45B H -0.0272 0.2392 0.3677 0.054 Uiso 1 1 calc R
H45C H -0.0212 0.1934 0.2959 0.054 Uiso 1 1 calc R
C46 C 0.15254(15) 0.5284(4) 0.5664(3) 0.0285(13) Uani 1 1 d .
H46A H 0.1691 0.5192 0.6044 0.043 Uiso 1 1 calc R
H46B H 0.1391 0.4744 0.5583 0.043 Uiso 1 1 calc R
H46C H 0.1368 0.5768 0.5773 0.043 Uiso 1 1 calc R
C47 C 0.19747(15) 0.6682(4) 0.5034(3) 0.0293(13) Uani 1 1 d .
H47A H 0.2133 0.6647 0.5430 0.044 Uiso 1 1 calc R
H47B H 0.1793 0.7117 0.5119 0.044 Uiso 1 1 calc R
H47C H 0.2104 0.6860 0.4636 0.044 Uiso 1 1 calc R
C48 C 0.21367(15) 0.4759(4) 0.4825(3) 0.0296(14) Uani 1 1 d .
H48A H 0.2293 0.4939 0.4467 0.044 Uiso 1 1 calc R
H48B H 0.2042 0.4173 0.4720 0.044 Uiso 1 1 calc R
H48C H 0.2265 0.4740 0.5260 0.044 Uiso 1 1 calc R
C49 C 0.05691(14) 0.6538(4) 0.3562(3) 0.0285(13) Uani 1 1 d .
H49A H 0.0382 0.6904 0.3736 0.043 Uiso 1 1 calc R
H49B H 0.0472 0.5983 0.3386 0.043 Uiso 1 1 calc R
H49C H 0.0684 0.6853 0.3198 0.043 Uiso 1 1 calc R
C50 C 0.06555(15) 0.5672(4) 0.4929(3) 0.0306(14) Uani 1 1 d .
H50A H 0.0821 0.5465 0.5280 0.046 Uiso 1 1 calc R
H50B H 0.0537 0.5165 0.4721 0.046 Uiso 1 1 calc R
H50C H 0.0484 0.6060 0.5135 0.046 Uiso 1 1 calc R
C51 C 0.10226(14) 0.7366(3) 0.4671(3) 0.0258(13) Uani 1 1 d .
H51A H 0.0815 0.7672 0.4825 0.039 Uiso 1 1 calc R
H51B H 0.1140 0.7735 0.4340 0.039 Uiso 1 1 calc R
H51C H 0.1180 0.7251 0.5059 0.039 Uiso 1 1 calc R
C52 C 0.08466(14) 0.5481(4) 0.2082(3) 0.0380(16) Uani 1 1 d .
H52A H 0.0755 0.6081 0.2119 0.057 Uiso 1 1 calc R
H52B H 0.0798 0.5150 0.2495 0.057 Uiso 1 1 calc R
H52C H 0.0736 0.5186 0.1690 0.057 Uiso 1 1 calc R
C53 C 0.14685(14) 0.4359(3) 0.1832(3) 0.0232(12) Uani 1 1 d .
H53A H 0.1334 0.4106 0.1451 0.035 Uiso 1 1 calc R
H53B H 0.1427 0.4015 0.2243 0.035 Uiso 1 1 calc R
H53C H 0.1716 0.4343 0.1733 0.035 Uiso 1 1 calc R
C54 C 0.14070(19) 0.6167(4) 0.1181(3) 0.0407(17) Uani 1 1 d .
H54A H 0.1656 0.6178 0.1095 0.061 Uiso 1 1 calc R
H54B H 0.1323 0.6772 0.1235 0.061 Uiso 1 1 calc R
H54C H 0.1283 0.5887 0.0799 0.061 Uiso 1 1 calc R
C55 C 0.22592(14) 0.4422(4) 0.3016(3) 0.0300(14) Uani 1 1 d .
H55A H 0.2502 0.4295 0.3137 0.045 Uiso 1 1 calc R
H55B H 0.2186 0.4058 0.2628 0.045 Uiso 1 1 calc R
H55C H 0.2114 0.4289 0.3402 0.045 Uiso 1 1 calc R
C56 C 0.23434(15) 0.5737(4) 0.1877(3) 0.0342(15) Uani 1 1 d .
H56A H 0.2585 0.5545 0.1835 0.051 Uiso 1 1 calc R
H56B H 0.2322 0.6356 0.1738 0.051 Uiso 1 1 calc R
H56C H 0.2192 0.5371 0.1587 0.051 Uiso 1 1 calc R
C57 C 0.25355(14) 0.6281(4) 0.3316(3) 0.0319(14) Uani 1 1 d .
H57A H 0.2484 0.6215 0.3797 0.048 Uiso 1 1 calc R
H57B H 0.2520 0.6905 0.3189 0.048 Uiso 1 1 calc R
H57C H 0.2771 0.6065 0.3238 0.048 Uiso 1 1 calc R
C58 C 0.19274(16) 0.7972(4) 0.2085(3) 0.0345(15) Uani 1 1 d .
H58A H 0.1849 0.7661 0.1674 0.052 Uiso 1 1 calc R
H58B H 0.2168 0.7808 0.2197 0.052 Uiso 1 1 calc R
H58C H 0.1913 0.8610 0.2010 0.052 Uiso 1 1 calc R
C59 C 0.18299(16) 0.8238(4) 0.3574(3) 0.0308(14) Uani 1 1 d .
H59A H 0.1818 0.8878 0.3503 0.046 Uiso 1 1 calc R
H59B H 0.2073 0.8062 0.3648 0.046 Uiso 1 1 calc R
H59C H 0.1696 0.8078 0.3970 0.046 Uiso 1 1 calc R
C60 C 0.11991(15) 0.8092(4) 0.2599(3) 0.0317(14) Uani 1 1 d .
H60A H 0.1215 0.8710 0.2457 0.048 Uiso 1 1 calc R
H60B H 0.1056 0.8051 0.3001 0.048 Uiso 1 1 calc R
H60C H 0.1093 0.7742 0.2231 0.048 Uiso 1 1 calc R

loop_
_atom_site_aniso_label
_atom_site_aniso_U_11
_atom_site_aniso_U_22
_atom_site_aniso_U_33
_atom_site_aniso_U_23
_atom_site_aniso_U_13
_atom_site_aniso_U_12
Zn1 0.0137(3) 0.0128(3) 0.0116(3) -0.0016(2) 0.0004(2) 0.0003(2)
Zn2 0.0138(3) 0.0107(3) 0.0119(3) -0.0003(2) -0.0006(2) 0.0004(2)
Si1 0.0156(7) 0.0129(7) 0.0127(7) -0.0023(5) 0.0002(5) -0.0003(6)
Si2 0.0173(8) 0.0187(8) 0.0272(8) 0.0010(6) 0.0003(6) -0.0024(6)
Si3 0.0271(8) 0.0179(8) 0.0139(7) -0.0027(6) -0.0017(6) 0.0058(6)
Si4 0.0155(7) 0.0140(7) 0.0136(7) -0.0006(6) -0.0003(5) 0.0003(6)
Si5 0.0228(8) 0.0183(8) 0.0186(8) 0.0019(6) -0.0052(6) 0.0017(6)
Si6 0.0222(8) 0.0236(8) 0.0183(8) -0.0042(6) -0.0011(6) 0.0070(6)
Si7 0.0191(8) 0.0178(8) 0.0307(9) -0.0020(7) 0.0022(6) -0.0037(6)
Si8 0.0140(7) 0.0129(7) 0.0113(7) -0.0009(5) 0.0002(5) 0.0002(5)
Si9 0.0228(8) 0.0210(8) 0.0141(7) 0.0002(6) -0.0043(6) 0.0036(6)
Si10 0.0150(7) 0.0188(8) 0.0205(8) 0.0041(6) 0.0012(6) -0.0011(6)
Si11 0.0140(7) 0.0122(7) 0.0137(7) 0.0005(5) -0.0006(5) 0.0005(5)
Si12 0.0144(7) 0.0224(8) 0.0203(8) -0.0013(6) 0.0028(6) -0.0018(6)
Si13 0.0146(7) 0.0177(7) 0.0168(7) 0.0040(6) 0.0017(6) 0.0003(6)
Si14 0.0329(9) 0.0148(8) 0.0212(8) -0.0035(6) -0.0026(7) 0.0039(7)
Si15 0.0125(7) 0.0129(7) 0.0109(7) 0.0000(5) -0.0005(5) 0.0000(5)
Si16 0.0155(7) 0.0147(7) 0.0117(7) 0.0012(6) 0.0023(5) -0.0008(6)
Si17 0.0155(7) 0.0168(7) 0.0125(7) 0.0001(6) -0.0011(6) 0.0005(6)
Si18 0.0124(7) 0.0134(7) 0.0114(7) 0.0012(5) -0.0006(5) -0.0009(5)
Si19 0.0199(8) 0.0159(7) 0.0167(7) 0.0011(6) -0.0019(6) -0.0053(6)
Si20 0.0174(7) 0.0193(8) 0.0113(7) 0.0016(6) -0.0003(6) 0.0027(6)
Si21 0.0176(7) 0.0157(7) 0.0153(7) 0.0035(6) -0.0047(6) 0.0003(6)
Si22 0.0167(7) 0.0116(7) 0.0151(7) -0.0011(6) -0.0032(6) 0.0014(6)
Si23 0.0260(8) 0.0188(8) 0.0143(7) -0.0010(6) -0.0067(6) 0.0019(6)
Si24 0.0212(8) 0.0139(7) 0.0218(8) -0.0019(6) 0.0009(6) 0.0030(6)
Si25 0.0168(7) 0.0116(7) 0.0153(7) 0.0002(6) -0.0031(6) 0.0004(6)
Si26 0.0256(8) 0.0187(8) 0.0167(7) -0.0040(6) -0.0087(6) 0.0068(6)
Si27 0.0172(8) 0.0215(8) 0.0232(8) 0.0010(6) 0.0001(6) 0.0014(6)
Si28 0.0272(8) 0.0111(7) 0.0234(8) 0.0019(6) -0.0039(6) -0.0016(6)
C1 0.026(3) 0.024(3) 0.038(4) 0.008(3) 0.005(3) -0.001(2)
C2 0.036(4) 0.018(3) 0.044(4) -0.004(3) 0.002(3) -0.004(3)
C3 0.016(3) 0.035(4) 0.048(4) 0.008(3) -0.003(3) 0.000(3)
C4 0.045(4) 0.028(3) 0.018(3) -0.005(2) -0.001(3) 0.005(3)
C5 0.050(4) 0.026(3) 0.022(3) 0.000(2) 0.012(3) 0.003(3)
C6 0.031(3) 0.029(3) 0.030(3) 0.001(3) -0.009(3) 0.014(3)
C7 0.048(4) 0.031(3) 0.017(3) 0.003(3) 0.001(3) 0.001(3)
C8 0.025(3) 0.038(4) 0.039(4) 0.003(3) -0.012(3) 0.003(3)
C9 0.044(4) 0.020(3) 0.030(3) 0.007(3) -0.004(3) -0.001(3)
C10 0.029(3) 0.028(3) 0.035(3) -0.005(3) -0.002(3) 0.011(3)
C11 0.042(4) 0.036(4) 0.025(3) -0.014(3) -0.008(3) 0.008(3)
C12 0.052(4) 0.046(4) 0.023(3) -0.007(3) 0.009(3) 0.013(3)
C13 0.018(3) 0.037(4) 0.047(4) 0.007(3) 0.000(3) -0.003(3)
C14 0.056(5) 0.038(4) 0.046(4) -0.022(3) 0.008(3) -0.017(3)
C15 0.025(3) 0.022(3) 0.060(4) 0.013(3) 0.006(3) 0.001(3)
C16 0.037(4) 0.023(3) 0.038(4) 0.013(3) -0.009(3) 0.003(3)
C17 0.058(5) 0.091(6) 0.015(3) 0.003(3) -0.001(3) 0.031(4)
C18 0.033(4) 0.032(4) 0.043(4) 0.003(3) -0.022(3) -0.005(3)
C19 0.032(3) 0.028(3) 0.045(4) 0.013(3) 0.004(3) -0.006(3)
C20 0.027(3) 0.033(3) 0.033(3) 0.011(3) -0.007(3) -0.012(3)
C21 0.027(3) 0.043(4) 0.030(3) -0.003(3) 0.008(3) 0.010(3)
C22 0.022(3) 0.048(4) 0.023(3) -0.010(3) 0.006(2) 0.000(3)
C23 0.018(3) 0.051(4) 0.038(4) -0.001(3) -0.001(3) 0.002(3)
C24 0.042(4) 0.024(3) 0.048(4) -0.003(3) 0.013(3) -0.009(3)
C25 0.025(3) 0.030(3) 0.033(3) 0.014(3) -0.002(3) 0.000(3)
C26 0.020(3) 0.029(3) 0.030(3) 0.002(3) 0.003(2) 0.005(2)
C27 0.023(3) 0.031(3) 0.017(3) -0.006(2) -0.007(2) 0.002(2)
C28 0.045(4) 0.015(3) 0.037(4) -0.004(3) 0.000(3) 0.003(3)
C29 0.073(5) 0.036(4) 0.028(4) -0.005(3) 0.019(3) 0.010(4)
C30 0.052(4) 0.030(4) 0.058(5) -0.024(3) -0.028(4) 0.010(3)
C31 0.027(3) 0.030(3) 0.014(3) -0.003(2) 0.001(2) -0.003(2)
C32 0.034(3) 0.013(3) 0.022(3) 0.000(2) 0.008(2) 0.000(2)
C33 0.019(3) 0.023(3) 0.024(3) 0.004(2) 0.004(2) 0.001(2)
C34 0.032(3) 0.024(3) 0.014(3) 0.003(2) -0.006(2) 0.005(2)
C35 0.014(3) 0.033(3) 0.020(3) -0.005(2) -0.001(2) 0.004(2)
C36 0.021(3) 0.031(3) 0.012(3) -0.001(2) -0.004(2) 0.003(2)
C37 0.029(3) 0.019(3) 0.026(3) 0.006(2) -0.001(2) -0.007(2)
C38 0.031(3) 0.020(3) 0.022(3) -0.002(2) 0.002(2) -0.001(2)
C39 0.040(4) 0.031(3) 0.021(3) -0.005(3) -0.005(3) -0.017(3)
C40 0.022(3) 0.024(3) 0.014(3) 0.004(2) -0.003(2) 0.002(2)
C41 0.039(3) 0.024(3) 0.018(3) -0.003(2) -0.009(2) 0.005(3)
C42 0.020(3) 0.037(3) 0.024(3) 0.003(3) 0.008(2) 0.012(3)
C43 0.034(3) 0.026(3) 0.040(4) 0.007(3) -0.009(3) 0.003(3)
C44 0.045(4) 0.046(4) 0.024(3) 0.009(3) 0.000(3) 0.017(3)
C45 0.027(3) 0.034(4) 0.047(4) 0.011(3) -0.008(3) -0.003(3)
C46 0.040(4) 0.031(3) 0.015(3) 0.000(2) -0.001(2) -0.003(3)
C47 0.032(3) 0.030(3) 0.025(3) -0.004(3) -0.009(3) -0.005(3)
C48 0.035(3) 0.032(3) 0.021(3) 0.003(3) -0.015(3) 0.009(3)
C49 0.022(3) 0.030(3) 0.033(3) -0.006(3) -0.002(3) 0.011(3)
C50 0.032(3) 0.022(3) 0.038(4) 0.005(3) 0.009(3) 0.003(3)
C51 0.031(3) 0.016(3) 0.030(3) -0.002(2) -0.002(3) 0.002(2)
C52 0.027(3) 0.042(4) 0.044(4) -0.021(3) -0.020(3) 0.010(3)
C53 0.029(3) 0.022(3) 0.018(3) -0.007(2) -0.009(2) 0.001(2)
C54 0.072(5) 0.027(3) 0.022(3) 0.001(3) -0.016(3) 0.007(3)
C55 0.025(3) 0.030(3) 0.035(3) -0.004(3) -0.002(3) 0.009(3)
C56 0.032(3) 0.036(4) 0.035(4) 0.002(3) 0.012(3) -0.001(3)
C57 0.021(3) 0.036(4) 0.038(4) -0.004(3) -0.004(3) -0.002(3)
C58 0.049(4) 0.022(3) 0.033(3) 0.007(3) 0.005(3) -0.010(3)
C59 0.040(4) 0.016(3) 0.036(3) -0.002(3) -0.006(3) -0.002(3)
C60 0.035(3) 0.017(3) 0.042(4) -0.002(3) -0.009(3) 0.007(3)

loop_
_atom_type_symbol
_atom_type_description
_atom_type_scat_dispersion_real
_atom_type_scat_dispersion_imag
_atom_type_scat_source
C C 0.0033 0.0016 'International Tables Vol C Tables 4.2.6.8 and 6.1.1.4'
H H 0.0000 0.0000 'International Tables Vol C Tables 4.2.6.8 and 6.1.1.4'
Si Si 0.0817 0.0704 'International Tables Vol C Tables 4.2.6.8 and 6.1.1.4'
Zn Zn 0.2839 1.4301 'International Tables Vol C Tables 4.2.6.8 and 6.1.1.4'

loop_
_geom_angle_atom_site_label_1
_geom_angle_atom_site_label_2
_geom_angle_atom_site_label_3
_geom_angle
Si8 Zn1 Si1 172.23(5)
Si22 Zn2 Si15 172.96(5)
Si2 Si1 Si3 103.78(7)
Si2 Si1 Si4 113.65(7)
Si3 Si1 Si4 116.35(8)
Si2 Si1 Zn1 104.77(7)
Si3 Si1 Zn1 100.02(6)
Si4 Si1 Zn1 116.45(7)
C1 Si2 C2 106.1(3)
C1 Si2 C3 106.6(3)
C2 Si2 C3 106.9(3)
C1 Si2 Si1 113.63(19)
C2 Si2 Si1 113.9(2)
C3 Si2 Si1 109.26(19)
C5 Si3 C4 107.6(3)
C5 Si3 C6 105.4(3)
C4 Si3 C6 107.6(3)
C5 Si3 Si1 114.9(2)
C4 Si3 Si1 112.98(19)
C6 Si3 Si1 107.92(19)
Si7 Si4 Si5 105.14(8)
Si7 Si4 Si6 107.86(8)
Si5 Si4 Si6 103.60(7)
Si7 Si4 Si1 109.17(7)
Si5 Si4 Si1 114.21(8)
Si6 Si4 Si1 116.12(7)
C7 Si5 C8 105.6(3)
C7 Si5 C9 108.3(3)
C8 Si5 C9 107.1(3)
C7 Si5 Si4 113.82(19)
C8 Si5 Si4 110.2(2)
C9 Si5 Si4 111.47(19)
C11 Si6 C12 108.2(3)
C11 Si6 C10 106.6(3)
C12 Si6 C10 106.8(3)
C11 Si6 Si4 112.1(2)
C12 Si6 Si4 111.6(2)
C10 Si6 Si4 111.16(19)
C15 Si7 C13 107.8(3)
C15 Si7 C14 107.4(3)
C13 Si7 C14 107.8(3)
C15 Si7 Si4 110.9(2)
C13 Si7 Si4 112.3(2)
C14 Si7 Si4 110.4(2)
Si9 Si8 Si10 102.74(7)
Si9 Si8 Si11 116.04(7)
Si10 Si8 Si11 115.30(7)
Si9 Si8 Zn1 98.32(6)
Si10 Si8 Zn1 102.67(6)
Si11 Si8 Zn1 119.07(7)
C17 Si9 C16 107.9(3)
C17 Si9 C18 106.8(3)
C16 Si9 C18 105.5(3)
C17 Si9 Si8 115.9(2)
C16 Si9 Si8 104.49(19)
C18 Si9 Si8 115.6(2)
C21 Si10 C19 106.3(3)
C21 Si10 C20 107.2(3)
C19 Si10 C20 105.5(3)
C21 Si10 Si8 113.6(2)
C19 Si10 Si8 110.8(2)
C20 Si10 Si8 112.97(19)
Si12 Si11 Si13 104.97(7)
Si12 Si11 Si14 108.76(8)
Si13 Si11 Si14 106.89(7)
Si12 Si11 Si8 109.25(7)
Si13 Si11 Si8 113.07(7)
Si14 Si11 Si8 113.47(7)
C24 Si12 C23 107.1(3)
C24 Si12 C22 108.2(3)
C23 Si12 C22 108.0(3)
C24 Si12 Si11 111.7(2)
C23 Si12 Si11 111.5(2)
C22 Si12 Si11 110.19(19)
C25 Si13 C27 106.4(3)
C25 Si13 C26 106.2(3)
C27 Si13 C26 109.9(3)
C25 Si13 Si11 111.36(19)
C27 Si13 Si11 111.56(18)
C26 Si13 Si11 111.18(18)
C29 Si14 C30 108.4(3)
C29 Si14 C28 106.4(3)
C30 Si14 C28 106.7(3)
C29 Si14 Si11 112.3(2)
C30 Si14 Si11 112.1(2)
C28 Si14 Si11 110.59(19)
Si16 Si15 Si17 103.94(7)
Si16 Si15 Si18 109.56(7)
Si17 Si15 Si18 115.39(7)
Si16 Si15 Zn2 114.24(6)
Si17 Si15 Zn2 102.38(6)
Si18 Si15 Zn2 111.13(6)
C33 Si16 C31 106.2(2)
C33 Si16 C32 105.4(2)
C31 Si16 C32 107.4(2)
C33 Si16 Si15 113.95(18)
C31 Si16 Si15 112.99(18)
C32 Si16 Si15 110.38(17)
C34 Si17 C35 106.0(2)
C34 Si17 C36 107.9(2)
C35 Si17 C36 106.3(2)
C34 Si17 Si15 115.16(17)
C35 Si17 Si15 108.89(17)
C36 Si17 Si15 112.07(17)
Si20 Si18 Si21 104.62(7)
Si20 Si18 Si19 105.20(7)
Si21 Si18 Si19 109.29(7)
Si20 Si18 Si15 109.76(7)
Si21 Si18 Si15 109.94(7)
Si19 Si18 Si15 117.22(7)
C37 Si19 C38 105.7(2)
C37 Si19 C39 106.1(3)
C38 Si19 C39 108.2(3)
C37 Si19 Si18 108.68(18)
C38 Si19 Si18 113.66(18)
C39 Si19 Si18 113.90(19)
C40 Si20 C41 109.6(2)
C40 Si20 C42 106.7(2)
C41 Si20 C42 105.6(3)
C40 Si20 Si18 110.71(17)
C41 Si20 Si18 110.91(19)
C42 Si20 Si18 113.04(18)
C44 Si21 C43 107.1(3)
C44 Si21 C45 106.1(3)
C43 Si21 C45 107.0(3)
C44 Si21 Si18 114.5(2)
C43 Si21 Si18 109.78(19)
C45 Si21 Si18 111.98(19)
Si23 Si22 Si24 103.66(7)
Si23 Si22 Si25 113.26(7)
Si24 Si22 Si25 113.32(7)
Si23 Si22 Zn2 104.17(6)
Si24 Si22 Zn2 112.96(7)
Si25 Si22 Zn2 109.08(6)
C47 Si23 C48 106.7(3)
C47 Si23 C46 106.7(3)
C48 Si23 C46 106.5(3)
C47 Si23 Si22 114.43(18)
C48 Si23 Si22 112.40(18)
C46 Si23 Si22 109.63(19)
C51 Si24 C49 108.2(3)
C51 Si24 C50 105.5(3)
C49 Si24 C50 106.7(3)
C51 Si24 Si22 110.44(19)
C49 Si24 Si22 114.06(18)
C50 Si24 Si22 111.43(19)
Si26 Si25 Si28 107.50(7)
Si26 Si25 Si27 104.15(8)
Si28 Si25 Si27 106.55(7)
Si26 Si25 Si22 108.52(7)
Si28 Si25 Si22 117.46(7)
Si27 Si25 Si22 111.78(7)
C54 Si26 C53 108.7(3)
C54 Si26 C52 107.5(3)
C53 Si26 C52 105.3(3)
C54 Si26 Si25 112.7(2)
C53 Si26 Si25 109.15(17)
C52 Si26 Si25 113.06(19)
C55 Si27 C56 107.0(3)
C55 Si27 C57 108.8(3)
C56 Si27 C57 106.7(3)
C55 Si27 Si25 111.06(19)
C56 Si27 Si25 110.7(2)
C57 Si27 Si25 112.34(19)
C60 Si28 C58 107.2(3)
C60 Si28 C59 109.7(3)
C58 Si28 C59 106.0(3)
C60 Si28 Si25 110.84(19)
C58 Si28 Si25 109.58(19)
C59 Si28 Si25 113.24(19)

loop_
_geom_bond_atom_site_label_1
_geom_bond_atom_site_label_2
_geom_bond_distance
Zn1 Si8 2.4028(15)
Zn1 Si1 2.4066(15)
Zn2 Si22 2.4058(15)
Zn2 Si15 2.4060(15)
Si1 Si2 2.367(2)
Si1 Si3 2.370(2)
Si1 Si4 2.3857(19)
Si2 C1 1.880(6)
Si2 C2 1.881(6)
Si2 C3 1.886(5)
Si3 C5 1.873(6)
Si3 C4 1.878(5)
Si3 C6 1.880(5)
Si4 Si7 2.357(2)
Si4 Si5 2.361(2)
Si4 Si6 2.362(2)
Si5 C7 1.854(6)
Si5 C8 1.872(6)
Si5 C9 1.887(6)
Si6 C11 1.875(6)
Si6 C12 1.880(6)
Si6 C10 1.883(5)
Si7 C15 1.871(6)
Si7 C13 1.877(6)
Si7 C14 1.879(6)
Si8 Si9 2.364(2)
Si8 Si10 2.368(2)
Si8 Si11 2.3768(19)
Si9 C17 1.854(6)
Si9 C16 1.874(6)
Si9 C18 1.882(6)
Si10 C21 1.871(6)
Si10 C19 1.876(6)
Si10 C20 1.876(6)
Si11 Si12 2.352(2)
Si11 Si13 2.361(2)
Si11 Si14 2.365(2)
Si12 C24 1.869(6)
Si12 C23 1.870(6)
Si12 C22 1.879(5)
Si13 C25 1.865(5)
Si13 C27 1.869(5)
Si13 C26 1.872(5)
Si14 C29 1.876(6)
Si14 C30 1.878(6)
Si14 C28 1.879(6)
Si15 Si16 2.3670(19)
Si15 Si17 2.373(2)
Si15 Si18 2.3750(19)
Si16 C33 1.869(5)
Si16 C31 1.870(5)
Si16 C32 1.878(5)
Si17 C34 1.879(5)
Si17 C35 1.880(5)
Si17 C36 1.881(5)
Si18 Si20 2.3608(19)
Si18 Si21 2.3624(19)
Si18 Si19 2.3682(19)
Si19 C37 1.874(5)
Si19 C38 1.875(5)
Si19 C39 1.887(5)
Si20 C40 1.871(5)
Si20 C41 1.875(5)
Si20 C42 1.875(5)
Si21 C44 1.862(6)
Si21 C43 1.870(6)
Si21 C45 1.873(6)
Si22 Si23 2.368(2)
Si22 Si24 2.369(2)
Si22 Si25 2.382(2)
Si23 C47 1.875(6)
Si23 C48 1.879(6)
Si23 C46 1.895(5)
Si24 C51 1.868(5)
Si24 C49 1.876(5)
Si24 C50 1.876(6)
Si25 Si26 2.358(2)
Si25 Si28 2.360(2)
Si25 Si27 2.364(2)
Si26 C54 1.858(6)
Si26 C53 1.875(5)
Si26 C52 1.886(6)
Si27 C55 1.879(6)
Si27 C56 1.888(6)
Si27 C57 1.888(6)
Si28 C60 1.870(6)
Si28 C58 1.878(6)
Si28 C59 1.878(6)

loop_
_geom_torsion_atom_site_label_1
_geom_torsion_atom_site_label_2
_geom_torsion_atom_site_label_3
_geom_torsion_atom_site_label_4
_geom_torsion
Si8 Zn1 Si1 Si2 1.7(4)
Si8 Zn1 Si1 Si3 109.0(4)
Si8 Zn1 Si1 Si4 -124.8(4)
Si3 Si1 Si2 C1 -167.0(2)
Si4 Si1 Si2 C1 65.6(2)
Zn1 Si1 Si2 C1 -62.6(2)
Si3 Si1 Si2 C2 71.3(2)
Si4 Si1 Si2 C2 -56.0(2)
Zn1 Si1 Si2 C2 175.8(2)
Si3 Si1 Si2 C3 -48.1(2)
Si4 Si1 Si2 C3 -175.4(2)
Zn1 Si1 Si2 C3 56.4(2)
Si2 Si1 Si3 C5 -167.5(2)
Si4 Si1 Si3 C5 -41.9(2)
Zn1 Si1 Si3 C5 84.4(2)
Si2 Si1 Si3 C4 -43.6(2)
Si4 Si1 Si3 C4 82.1(2)
Zn1 Si1 Si3 C4 -151.6(2)
Si2 Si1 Si3 C6 75.3(2)
Si4 Si1 Si3 C6 -159.1(2)
Zn1 Si1 Si3 C6 -32.8(2)
Si2 Si1 Si4 Si7 -157.00(8)
Si3 Si1 Si4 Si7 82.53(9)
Zn1 Si1 Si4 Si7 -35.08(9)
Si2 Si1 Si4 Si5 -39.65(10)
Si3 Si1 Si4 Si5 -160.13(8)
Zn1 Si1 Si4 Si5 82.27(9)
Si2 Si1 Si4 Si6 80.85(10)
Si3 Si1 Si4 Si6 -39.62(11)
Zn1 Si1 Si4 Si6 -157.22(7)
Si7 Si4 Si5 C7 77.7(2)
Si6 Si4 Si5 C7 -169.2(2)
Si1 Si4 Si5 C7 -41.9(2)
Si7 Si4 Si5 C8 -40.7(2)
Si6 Si4 Si5 C8 72.4(2)
Si1 Si4 Si5 C8 -160.3(2)
Si7 Si4 Si5 C9 -159.5(2)
Si6 Si4 Si5 C9 -46.4(2)
Si1 Si4 Si5 C9 80.9(2)
Si7 Si4 Si6 C11 -173.2(2)
Si5 Si4 Si6 C11 75.7(2)
Si1 Si4 Si6 C11 -50.3(2)
Si7 Si4 Si6 C12 -51.5(2)
Si5 Si4 Si6 C12 -162.6(2)
Si1 Si4 Si6 C12 71.3(2)
Si7 Si4 Si6 C10 67.6(2)
Si5 Si4 Si6 C10 -43.5(2)
Si1 Si4 Si6 C10 -169.5(2)
Si5 Si4 Si7 C15 -161.0(2)
Si6 Si4 Si7 C15 88.9(2)
Si1 Si4 Si7 C15 -38.1(2)
Si5 Si4 Si7 C13 78.3(2)
Si6 Si4 Si7 C13 -31.8(2)
Si1 Si4 Si7 C13 -158.8(2)
Si5 Si4 Si7 C14 -42.1(3)
Si6 Si4 Si7 C14 -152.2(3)
Si1 Si4 Si7 C14 80.8(3)
Si1 Zn1 Si8 Si9 92.0(4)
Si1 Zn1 Si8 Si10 -13.1(4)
Si1 Zn1 Si8 Si11 -141.9(4)
Si10 Si8 Si9 C17 -42.4(3)
Si11 Si8 Si9 C17 84.3(3)
Zn1 Si8 Si9 C17 -147.5(3)
Si10 Si8 Si9 C16 76.2(2)
Si11 Si8 Si9 C16 -157.1(2)
Zn1 Si8 Si9 C16 -28.9(2)
Si10 Si8 Si9 C18 -168.4(2)
Si11 Si8 Si9 C18 -41.7(2)
Zn1 Si8 Si9 C18 86.5(2)
Si9 Si8 Si10 C21 69.6(2)
Si11 Si8 Si10 C21 -57.6(2)
Zn1 Si8 Si10 C21 171.3(2)
Si9 Si8 Si10 C19 -49.9(2)
Si11 Si8 Si10 C19 -177.1(2)
Zn1 Si8 Si10 C19 51.8(2)
Si9 Si8 Si10 C20 -168.1(2)
Si11 Si8 Si10 C20 64.7(2)
Zn1 Si8 Si10 C20 -66.4(2)
Si9 Si8 Si11 Si12 83.79(9)
Si10 Si8 Si11 Si12 -156.04(7)
Zn1 Si8 Si11 Si12 -33.34(10)
Si9 Si8 Si11 Si13 -159.71(7)
Si10 Si8 Si11 Si13 -39.54(10)
Zn1 Si8 Si11 Si13 83.16(9)
Si9 Si8 Si11 Si14 -37.75(11)
Si10 Si8 Si11 Si14 82.42(10)
Zn1 Si8 Si11 Si14 -154.88(7)
Si13 Si11 Si12 C24 70.6(2)
Si14 Si11 Si12 C24 -43.6(2)
Si8 Si11 Si12 C24 -167.9(2)
Si13 Si11 Si12 C23 -169.6(2)
Si14 Si11 Si12 C23 76.3(2)
Si8 Si11 Si12 C23 -48.1(2)
Si13 Si11 Si12 C22 -49.7(2)
Si14 Si11 Si12 C22 -163.8(2)
Si8 Si11 Si12 C22 71.8(2)
Si12 Si11 Si13 C25 -46.1(2)
Si14 Si11 Si13 C25 69.3(2)
Si8 Si11 Si13 C25 -165.1(2)
Si12 Si11 Si13 C27 72.6(2)
Si14 Si11 Si13 C27 -171.9(2)
Si8 Si11 Si13 C27 -46.4(2)
Si12 Si11 Si13 C26 -164.3(2)
Si14 Si11 Si13 C26 -48.9(2)
Si8 Si11 Si13 C26 76.6(2)
Si12 Si11 Si14 C29 -164.8(2)
Si13 Si11 Si14 C29 82.4(3)
Si8 Si11 Si14 C29 -42.9(3)
Si12 Si11 Si14 C30 -42.4(3)
Si13 Si11 Si14 C30 -155.3(3)
Si8 Si11 Si14 C30 79.4(3)
Si12 Si11 Si14 C28 76.6(2)
Si13 Si11 Si14 C28 -36.3(2)
Si8 Si11 Si14 C28 -161.6(2)
Si22 Zn2 Si15 Si16 -115.0(4)
Si22 Zn2 Si15 Si17 -3.3(5)
Si22 Zn2 Si15 Si18 120.4(4)
Si17 Si15 Si16 C33 -69.9(2)
Si18 Si15 Si16 C33 166.21(19)
Zn2 Si15 Si16 C33 40.8(2)
Si17 Si15 Si16 C31 168.73(19)
Si18 Si15 Si16 C31 44.9(2)
Zn2 Si15 Si16 C31 -80.5(2)
Si17 Si15 Si16 C32 48.5(2)
Si18 Si15 Si16 C32 -75.4(2)
Zn2 Si15 Si16 C32 159.19(19)
Si16 Si15 Si17 C34 -69.9(2)
Si18 Si15 Si17 C34 50.1(2)
Zn2 Si15 Si17 C34 170.97(19)
Si16 Si15 Si17 C35 49.00(19)
Si18 Si15 Si17 C35 168.98(19)
Zn2 Si15 Si17 C35 -70.18(19)
Si16 Si15 Si17 C36 166.27(19)
Si18 Si15 Si17 C36 -73.8(2)
Zn2 Si15 Si17 C36 47.1(2)
Si16 Si15 Si18 Si20 160.10(7)
Si17 Si15 Si18 Si20 43.25(10)
Zn2 Si15 Si18 Si20 -72.72(8)
Si16 Si15 Si18 Si21 -85.35(9)
Si17 Si15 Si18 Si21 157.81(7)
Zn2 Si15 Si18 Si21 41.84(9)
Si16 Si15 Si18 Si19 40.23(10)
Si17 Si15 Si18 Si19 -76.62(9)
Zn2 Si15 Si18 Si19 167.41(6)
Si20 Si18 Si19 C37 46.79(19)
Si21 Si18 Si19 C37 -65.06(19)
Si15 Si18 Si19 C37 169.05(19)
Si20 Si18 Si19 C38 -70.6(2)
Si21 Si18 Si19 C38 177.58(19)
Si15 Si18 Si19 C38 51.7(2)
Si20 Si18 Si19 C39 164.8(2)
Si21 Si18 Si19 C39 53.0(2)
Si15 Si18 Si19 C39 -72.9(2)
Si21 Si18 Si20 C40 166.45(18)
Si19 Si18 Si20 C40 51.32(19)
Si15 Si18 Si20 C40 -75.64(19)
Si21 Si18 Si20 C41 -71.7(2)
Si19 Si18 Si20 C41 173.21(19)
Si15 Si18 Si20 C41 46.3(2)
Si21 Si18 Si20 C42 46.8(2)
Si19 Si18 Si20 C42 -68.4(2)
Si15 Si18 Si20 C42 164.7(2)
Si20 Si18 Si21 C44 168.0(2)
Si19 Si18 Si21 C44 -79.7(3)
Si15 Si18 Si21 C44 50.2(3)
Si20 Si18 Si21 C43 47.6(2)
Si19 Si18 Si21 C43 159.8(2)
Si15 Si18 Si21 C43 -70.2(2)
Si20 Si18 Si21 C45 -71.1(2)
Si19 Si18 Si21 C45 41.1(2)
Si15 Si18 Si21 C45 171.1(2)
Si15 Zn2 Si22 Si23 -2.2(5)
Si15 Zn2 Si22 Si24 -114.0(4)
Si15 Zn2 Si22 Si25 119.0(4)
Si24 Si22 Si23 C47 -73.2(2)
Si25 Si22 Si23 C47 50.0(2)
Zn2 Si22 Si23 C47 168.4(2)
Si24 Si22 Si23 C48 164.9(2)
Si25 Si22 Si23 C48 -71.9(2)
Zn2 Si22 Si23 C48 46.5(2)
Si24 Si22 Si23 C46 46.6(2)
Si25 Si22 Si23 C46 169.8(2)
Zn2 Si22 Si23 C46 -71.8(2)
Si23 Si22 Si24 C51 47.9(2)
Si25 Si22 Si24 C51 -75.2(2)
Zn2 Si22 Si24 C51 160.05(19)
Si23 Si22 Si24 C49 170.0(2)
Si25 Si22 Si24 C49 46.8(2)
Zn2 Si22 Si24 C49 -77.9(2)
Si23 Si22 Si24 C50 -69.0(2)
Si25 Si22 Si24 C50 167.8(2)
Zn2 Si22 Si24 C50 43.1(2)
Si23 Si22 Si25 Si26 158.65(7)
Si24 Si22 Si25 Si26 -83.64(9)
Zn2 Si22 Si25 Si26 43.14(9)
Si23 Si22 Si25 Si28 -79.24(10)
Si24 Si22 Si25 Si28 38.47(11)
Zn2 Si22 Si25 Si28 165.25(7)
Si23 Si22 Si25 Si27 44.35(10)
Si24 Si22 Si25 Si27 162.06(7)
Zn2 Si22 Si25 Si27 -71.16(8)
Si28 Si25 Si26 C54 35.5(2)
Si27 Si25 Si26 C54 -77.3(2)
Si22 Si25 Si26 C54 163.5(2)
Si28 Si25 Si26 C53 156.4(2)
Si27 Si25 Si26 C53 43.6(2)
Si22 Si25 Si26 C53 -75.6(2)
Si28 Si25 Si26 C52 -86.7(2)
Si27 Si25 Si26 C52 160.5(2)
Si22 Si25 Si26 C52 41.3(2)
Si26 Si25 Si27 C55 -76.4(2)
Si28 Si25 Si27 C55 170.1(2)
Si22 Si25 Si27 C55 40.6(2)
Si26 Si25 Si27 C56 42.3(2)
Si28 Si25 Si27 C56 -71.1(2)
Si22 Si25 Si27 C56 159.3(2)
Si26 Si25 Si27 C57 161.5(2)
Si28 Si25 Si27 C57 48.0(2)
Si22 Si25 Si27 C57 -81.5(2)
Si26 Si25 Si28 C60 49.1(2)
Si27 Si25 Si28 C60 160.3(2)
Si22 Si25 Si28 C60 -73.5(2)
Si26 Si25 Si28 C58 -68.9(2)
Si27 Si25 Si28 C58 42.2(2)
Si22 Si25 Si28 C58 168.4(2)
Si26 Si25 Si28 C59 172.9(2)
Si27 Si25 Si28 C59 -75.9(2)
Si22 Si25 Si28 C59 50.3(2)
